data_7211252
loop_
_publ_author_name
'Cantos, Paula M.'
'Pope, Simon J. A.'
'Cahill, Christopher L.'

_publ_section_title
;
 An exploration of homo- and heterometallic UO22+ hybrid materials
 containing chelidamic acid: synthesis, structure, and luminescence
 studies
;
_journal_issue 44
_journal_name_full CrystEngComm
_journal_page_first 9039
_journal_paper_doi 10.1039/c3ce41655k
_journal_volume 15
_journal_year 2013
_chemical_formula_sum 'C14 H4 Cl2 N2 O15 U2'
_chemical_formula_weight 987.15
_space_group_IT_number 19
_symmetry_cell_setting orthorhombic
_symmetry_Int_Tables_number 19
_symmetry_space_group_name_Hall 'P 2ac 2ab'
_symmetry_space_group_name_H-M 'P 21 21 21'
_atom_sites_solution_hydrogens geom
_atom_sites_solution_primary direct
_atom_sites_solution_secondary difmap
_audit_creation_method SHELXL-97
_cell_angle_alpha 90.00
_cell_angle_beta 90.00
_cell_angle_gamma 90.00
_cell_formula_units_Z 4
_cell_length_a 8.8835(8)
_cell_length_b 9.2545(8)
_cell_length_c 28.075(3)
_cell_measurement_reflns_used 43356
_cell_measurement_temperature 100(2)
_cell_measurement_theta_max 57.113
_cell_measurement_theta_min 4.634
_cell_volume 2308.1(4)
_computing_cell_refinement 'SAINT (Bruker-AXS)'
_computing_data_collection 'SMART V5.05 (Bruker-AXS)'
_computing_data_reduction 'SAINT (Bruker-AXS)'
_computing_molecular_graphics 'SHELXL-97 (Sheldrick, 1997)'
_computing_publication_material 'WINGX (Farrugia, 1998)'
_computing_structure_refinement 'SHELXL-97 (Sheldrick, 2008)'
_computing_structure_solution 'SHELXL-97 (Sheldrick, 1990)'
_diffrn_ambient_temperature 100(2)
_diffrn_measured_fraction_theta_full 0.997
_diffrn_measured_fraction_theta_max 0.997
_diffrn_measurement_device_type 'Bruker Apex CCD II'
_diffrn_measurement_method 'omega scans'
_diffrn_radiation_monochromator graphite
_diffrn_radiation_type MoK\a
_diffrn_radiation_wavelength 0.71073
_diffrn_reflns_av_R_equivalents 0.0522
_diffrn_reflns_av_sigmaI/netI 0.0329
_diffrn_reflns_limit_h_max 11
_diffrn_reflns_limit_h_min -8
_diffrn_reflns_limit_k_max 12
_diffrn_reflns_limit_k_min -12
_diffrn_reflns_limit_l_max 37
_diffrn_reflns_limit_l_min -37
_diffrn_reflns_number 43210
_diffrn_reflns_theta_full 25.00
_diffrn_reflns_theta_max 28.60
_diffrn_reflns_theta_min 2.32
_diffrn_source 'fine-focus sealed tube'
_exptl_absorpt_coefficient_mu 14.323
_exptl_absorpt_correction_T_max 0.7457
_exptl_absorpt_correction_T_min 0.4705
_exptl_absorpt_correction_type empirical
_exptl_absorpt_process_details 'SADABS, G. Sheldrick (1999)'
_exptl_crystal_colour yellow
_exptl_crystal_density_diffrn 2.841
_exptl_crystal_density_method 'not measured'
_exptl_crystal_description plates
_exptl_crystal_F_000 1760
_exptl_crystal_size_max 0.3
_exptl_crystal_size_mid 0.2
_exptl_crystal_size_min 0.2
_refine_diff_density_max 2.585
_refine_diff_density_min -1.454
_refine_diff_density_rms 0.181
_refine_ls_abs_structure_details 'Flack H D (1983), Acta Cryst. A39, 876-881'
_refine_ls_abs_structure_Flack 0.630(7)
_refine_ls_extinction_method none
_refine_ls_goodness_of_fit_ref 1.071
_refine_ls_hydrogen_treatment constr
_refine_ls_matrix_type full
_refine_ls_number_parameters 317
_refine_ls_number_reflns 5896
_refine_ls_number_restraints 0
_refine_ls_restrained_S_all 1.071
_refine_ls_R_factor_all 0.0277
_refine_ls_R_factor_gt 0.0253
_refine_ls_shift/su_max 0.001
_refine_ls_shift/su_mean 0.000
_refine_ls_structure_factor_coef Fsqd
_refine_ls_weighting_details 'calc w=1/[\s^2^(Fo^2^)+(0.0197P)^2^+11.1637P] where P=(Fo^2^+2Fc^2^)/3'
_refine_ls_weighting_scheme calc
_refine_ls_wR_factor_gt 0.0551
_refine_ls_wR_factor_ref 0.0559
_reflns_number_gt 5615
_reflns_number_total 5896
_reflns_threshold_expression >2\s(I)
_cod_data_source_file c3ce41655k.txt
_cod_data_source_block Compound6
_cod_database_code 7211252

loop_
_symmetry_equiv_pos_as_xyz
'x, y, z'
'-x+1/2, -y, z+1/2'
'x+1/2, -y+1/2, -z'
'-x, y+1/2, -z+1/2'

loop_
_atom_site_label
_atom_site_type_symbol
_atom_site_fract_x
_atom_site_fract_y
_atom_site_fract_z
_atom_site_U_iso_or_equiv
_atom_site_adp_type
_atom_site_occupancy
_atom_site_symmetry_multiplicity
_atom_site_calc_flag
_atom_site_refinement_flags
C1 C 0.2428(7) 0.8249(7) 0.8862(2) 0.0103(12) Uani 1 1 d .
C2 C 0.3092(7) 0.9558(7) 0.8981(2) 0.0126(12) Uani 1 1 d .
H8 H 0.3560 0.9688 0.9274 0.015 Uiso 1 1 calc R
C3 C 0.3036(8) 1.0665(7) 0.8650(2) 0.0155(13) Uani 1 1 d .
C5 C 0.2288(8) 1.0477(7) 0.8213(2) 0.0177(13) Uani 1 1 d .
H6 H 0.2205 1.1224 0.7993 0.021 Uiso 1 1 calc R
C6 C 0.1676(7) 0.9113(7) 0.8126(2) 0.0144(13) Uani 1 1 d .
C7 C 0.0897(7) 0.8701(7) 0.7673(2) 0.0122(12) Uani 1 1 d .
C8 C 0.2440(7) 0.6936(7) 0.9176(2) 0.0130(13) Uani 1 1 d .
C9 C 0.1053(8) 0.7913(8) 1.1239(2) 0.0166(14) Uani 1 1 d .
C10 C 0.0380(7) 0.8210(7) 1.1680(2) 0.0185(14) Uani 1 1 d .
H11 H -0.0114 0.9082 1.1731 0.022 Uiso 1 1 calc R
C11 C 0.0462(8) 0.7195(8) 1.2034(2) 0.0192(14) Uani 1 1 d .
C12 C 0.1284(8) 0.5905(8) 1.1954(2) 0.0203(15) Uani 1 1 d .
H4 H 0.1414 0.5225 1.2195 0.024 Uiso 1 1 calc R
C13 C 0.1891(7) 0.5693(8) 1.1502(2) 0.0187(14) Uani 1 1 d .
C14 C 0.2789(9) 0.4367(9) 1.1368(2) 0.0259(16) Uani 1 1 d .
C15 C 0.1091(8) 0.8953(8) 1.0826(2) 0.0185(14) Uani 1 1 d .
N1 N 0.1742(6) 0.8037(6) 0.84413(18) 0.0133(11) Uani 1 1 d .
N2 N 0.1756(6) 0.6652(6) 1.11524(19) 0.0127(11) Uani 1 1 d .
O1 O 0.2251(6) 0.5030(5) 0.79833(15) 0.0177(10) Uani 1 1 d .
O2 O -0.1094(5) 0.6237(5) 0.85364(16) 0.0182(10) Uani 1 1 d .
O3 O 0.0151(6) 0.3287(5) 0.86215(18) 0.0255(12) Uani 1 1 d .
O4 O 0.0902(5) 0.9591(5) 0.73353(15) 0.0164(10) Uani 1 1 d .
O5 O 0.0277(6) 0.7490(5) 0.76665(15) 0.0164(10) Uani 1 1 d .
O6 O 0.1837(5) 0.5825(5) 0.90108(15) 0.0142(10) Uani 1 1 d .
O7 O 0.4615(6) 0.6859(6) 1.05086(16) 0.0221(11) Uani 1 1 d .
O8 O 0.1054(6) 0.5426(6) 1.02045(17) 0.0216(11) Uani 1 1 d .
O9 O 0.3994(7) 0.4127(5) 0.99349(19) 0.0316(14) Uani 1 1 d .
O10 O 0.3104(5) 0.7056(5) 0.95739(15) 0.0151(10) Uani 1 1 d .
O11 O 0.1792(6) 0.8473(5) 1.04603(16) 0.0204(11) Uani 1 1 d .
O12 O 0.3184(7) 0.4339(6) 1.09336(17) 0.0333(14) Uani 1 1 d .
O13 O 0.0482(8) 1.0150(6) 1.08633(17) 0.0307(13) Uani 1 1 d .
O14 O 0.3067(7) 0.3464(6) 1.16787(18) 0.0350(15) Uani 1 1 d .
OW1 O 0.442(4) 0.1546(14) 1.0383(4) 0.45(3) Uani 1 1 d .
U1 U 0.05606(3) 0.56143(2) 0.826105(8) 0.00998(5) Uani 1 1 d .
U2 U 0.28471(3) 0.61467(3) 1.035087(8) 0.01466(6) Uani 1 1 d .
Cl1 Cl 0.3896(2) 1.22886(18) 0.87759(6) 0.0248(4) Uani 1 1 d .
Cl2 Cl -0.0391(2) 0.7432(2) 1.25723(6) 0.0273(4) Uani 1 1 d .

loop_
_atom_site_aniso_label
_atom_site_aniso_U_11
_atom_site_aniso_U_22
_atom_site_aniso_U_33
_atom_site_aniso_U_23
_atom_site_aniso_U_13
_atom_site_aniso_U_12
C1 0.011(3) 0.012(3) 0.008(3) 0.001(2) 0.000(2) -0.001(2)
C2 0.015(3) 0.014(3) 0.009(3) -0.003(2) -0.002(2) 0.000(2)
C3 0.020(3) 0.012(3) 0.015(3) 0.001(2) 0.000(2) -0.009(3)
C5 0.027(3) 0.013(3) 0.013(3) -0.003(3) -0.002(3) -0.002(3)
C6 0.016(3) 0.017(4) 0.010(3) 0.002(2) 0.001(2) -0.001(2)
C7 0.011(3) 0.010(3) 0.015(3) 0.003(2) -0.006(2) 0.001(2)
C8 0.018(4) 0.012(3) 0.009(3) 0.001(2) 0.000(2) 0.001(2)
C9 0.013(3) 0.020(3) 0.017(3) -0.009(3) -0.005(2) 0.003(3)
C10 0.008(3) 0.021(3) 0.027(4) -0.012(3) -0.006(3) 0.006(3)
C11 0.012(3) 0.033(4) 0.013(3) -0.007(3) 0.002(3) -0.005(3)
C12 0.023(4) 0.025(4) 0.013(3) 0.002(3) 0.005(3) 0.004(3)
C13 0.012(3) 0.028(4) 0.016(3) 0.004(3) 0.005(2) 0.007(3)
C14 0.027(4) 0.027(4) 0.024(3) 0.009(3) 0.010(3) 0.017(4)
C15 0.013(3) 0.026(4) 0.016(3) -0.007(3) -0.008(2) 0.005(3)
N1 0.011(3) 0.018(3) 0.011(2) -0.004(2) -0.002(2) 0.002(2)
N2 0.010(3) 0.014(3) 0.014(3) -0.001(2) -0.005(2) 0.003(2)
O1 0.016(2) 0.025(2) 0.012(2) -0.0009(18) -0.0019(19) 0.002(2)
O2 0.016(2) 0.022(2) 0.017(2) -0.005(2) 0.0021(18) -0.001(2)
O3 0.035(3) 0.017(2) 0.025(3) 0.007(2) -0.013(2) -0.007(2)
O4 0.020(3) 0.018(2) 0.011(2) -0.0002(18) -0.0047(17) 0.0011(19)
O5 0.023(3) 0.012(2) 0.014(2) 0.0019(17) -0.0033(19) -0.004(2)
O6 0.022(3) 0.010(2) 0.011(2) 0.0010(16) -0.0071(17) -0.0006(18)
O7 0.022(3) 0.034(3) 0.010(2) 0.0036(19) -0.001(2) 0.005(2)
O8 0.022(3) 0.022(3) 0.021(2) -0.005(2) 0.0057(19) -0.004(2)
O9 0.049(4) 0.017(3) 0.029(3) -0.004(2) 0.013(3) 0.007(2)
O10 0.019(3) 0.015(2) 0.011(2) 0.0009(17) -0.0051(18) -0.0019(18)
O11 0.028(3) 0.015(2) 0.017(2) 0.0005(18) -0.006(2) 0.006(2)
O12 0.045(4) 0.034(3) 0.021(2) 0.012(2) 0.018(2) 0.027(3)
O13 0.045(4) 0.027(3) 0.020(3) -0.010(2) -0.015(3) 0.016(3)
O14 0.050(4) 0.032(3) 0.023(3) 0.019(2) 0.018(3) 0.024(3)
OW1 1.15(7) 0.114(10) 0.099(9) 0.084(8) 0.31(2) 0.34(2)
U1 0.01193(10) 0.00918(9) 0.00881(9) -0.00116(8) -0.00219(9) -0.00026(9)
U2 0.01879(12) 0.01524(11) 0.00996(10) 0.00244(9) 0.00215(9) 0.00585(10)
Cl1 0.0408(11) 0.0139(8) 0.0196(8) 0.0016(6) -0.0095(7) -0.0134(7)
Cl2 0.0214(9) 0.0430(11) 0.0174(8) -0.0104(7) 0.0065(7) -0.0003(8)

loop_
_atom_type_symbol
_atom_type_description
_atom_type_scat_dispersion_real
_atom_type_scat_dispersion_imag
_atom_type_scat_source
C C 0.0033 0.0016 'International Tables Vol C Tables 4.2.6.8 and 6.1.1.4'
N N 0.0061 0.0033 'International Tables Vol C Tables 4.2.6.8 and 6.1.1.4'
O O 0.0106 0.0060 'International Tables Vol C Tables 4.2.6.8 and 6.1.1.4'
U U -9.6767 9.6646 'International Tables Vol C Tables 4.2.6.8 and 6.1.1.4'
Cl Cl 0.1484 0.1585 'International Tables Vol C Tables 4.2.6.8 and 6.1.1.4'
H H 0.0000 0.0000 'International Tables Vol C Tables 4.2.6.8 and 6.1.1.4'

loop_
_geom_angle_atom_site_label_1
_geom_angle_atom_site_label_2
_geom_angle_atom_site_label_3
_geom_angle
_geom_angle_site_symmetry_1
_geom_angle_site_symmetry_3
N1 C1 C2 122.1(6) . .
N1 C1 C8 113.6(5) . .
C2 C1 C8 124.2(5) . .
C1 C2 C3 118.0(6) . .
C2 C3 C5 120.8(6) . .
C2 C3 Cl1 119.4(5) . .
C5 C3 Cl1 119.8(5) . .
C6 C5 C3 116.7(6) . .
N1 C6 C5 122.8(6) . .
N1 C6 C7 113.2(5) . .
C5 C6 C7 124.0(6) . .
O5 C7 O4 125.3(6) . .
O5 C7 C6 116.5(5) . .
O4 C7 C6 118.2(6) . .
O6 C8 O10 126.8(6) . .
O6 C8 C1 116.5(5) . .
O10 C8 C1 116.7(5) . .
N2 C9 C10 121.9(7) . .
N2 C9 C15 113.8(6) . .
C10 C9 C15 124.3(6) . .
C11 C10 C9 119.0(6) . .
C10 C11 C12 119.3(6) . .
C10 C11 Cl2 122.1(6) . .
C12 C11 Cl2 118.6(5) . .
C13 C12 C11 117.6(6) . .
N2 C13 C12 122.9(7) . .
N2 C13 C14 113.9(6) . .
C12 C13 C14 123.1(6) . .
O14 C14 O12 127.6(7) . .
O14 C14 C13 118.7(6) . .
O12 C14 C13 113.7(6) . .
O13 C15 O11 126.2(7) . .
O13 C15 C9 119.8(6) . .
O11 C15 C9 114.0(6) . .
C6 N1 C1 119.6(6) . .
C6 N1 U1 120.8(4) . .
C1 N1 U1 119.6(4) . .
C13 N2 C9 119.2(6) . .
C13 N2 U2 120.4(4) . .
C9 N2 U2 120.4(4) . .
C7 O4 U1 144.1(4) . 4_556
C7 O5 U1 125.9(4) . .
C8 O6 U1 126.5(4) . .
C8 O10 U2 137.8(4) . .
C15 O11 U2 127.7(5) . .
C14 O12 U2 128.1(5) . .
O2 U1 O1 178.6(2) . .
O2 U1 O4 89.0(2) . 4_546
O1 U1 O4 91.87(19) . 4_546
O2 U1 O3 89.0(2) . .
O1 U1 O3 92.3(2) . .
O4 U1 O3 81.58(16) 4_546 .
O2 U1 O6 89.02(19) . .
O1 U1 O6 90.59(18) . .
O4 U1 O6 158.53(15) 4_546 .
O3 U1 O6 77.01(16) . .
O2 U1 O5 88.9(2) . .
O1 U1 O5 90.21(19) . .
O4 U1 O5 74.74(15) 4_546 .
O3 U1 O5 156.26(16) . .
O6 U1 O5 126.58(15) . .
O2 U1 N1 88.2(2) . .
O1 U1 N1 90.4(2) . .
O4 U1 N1 137.64(17) 4_546 .
O3 U1 N1 140.58(17) . .
O6 U1 N1 63.64(16) . .
O5 U1 N1 62.95(16) . .
O7 U2 O8 178.8(2) . .
O7 U2 O10 90.72(19) . .
O8 U2 O10 90.40(19) . .
O7 U2 O12 88.7(2) . .
O8 U2 O12 90.5(2) . .
O10 U2 O12 152.34(17) . .
O7 U2 O11 88.9(2) . .
O8 U2 O11 90.9(2) . .
O10 U2 O11 80.40(16) . .
O12 U2 O11 127.22(17) . .
O7 U2 O9 92.0(2) . .
O8 U2 O9 88.6(2) . .
O10 U2 O9 77.79(17) . .
O12 U2 O9 74.60(18) . .
O11 U2 O9 158.18(17) . .
O7 U2 N2 92.9(2) . .
O8 U2 N2 86.0(2) . .
O10 U2 N2 143.93(17) . .
O12 U2 N2 63.68(18) . .
O11 U2 N2 63.81(17) . .
O9 U2 N2 137.84(18) . .

loop_
_geom_bond_atom_site_label_1
_geom_bond_atom_site_label_2
_geom_bond_distance
_geom_bond_site_symmetry_2
C1 N1 1.344(8) .
C1 C2 1.388(9) .
C1 C8 1.501(8) .
C2 C3 1.385(9) .
C3 C5 1.405(9) .
C3 Cl1 1.722(7) .
C5 C6 1.396(9) .
C6 N1 1.334(8) .
C6 C7 1.496(8) .
C7 O5 1.250(8) .
C7 O4 1.257(7) .
C8 O6 1.249(7) .
C8 O10 1.268(7) .
C9 N2 1.346(8) .
C9 C10 1.402(9) .
C9 C15 1.507(10) .
C10 C11 1.370(10) .
C11 C12 1.417(10) .
C11 Cl2 1.703(7) .
C12 C13 1.392(8) .
C13 N2 1.330(9) .
C13 C14 1.511(10) .
C14 O14 1.232(8) .
C14 O12 1.270(8) .
C15 O13 1.237(9) .
C15 O11 1.281(8) .
N1 U1 2.527(5) .
N2 U2 2.495(5) .
O1 U1 1.777(5) .
O2 U1 1.758(5) .
O3 U1 2.407(5) .
O4 U1 2.321(4) 4_556
O5 U1 2.421(4) .
O6 U1 2.399(4) .
O7 U2 1.760(5) .
O8 U2 1.775(5) .
O9 U2 2.429(5) .
O10 U2 2.349(4) .
O11 U2 2.368(5) .
O12 U2 2.359(5) .
U1 O4 2.321(4) 4_546
